data_1524338
loop_
_publ_author_name
'Fallon, G.D.'
'Gatehouse, B.M.'
'Roth, R.S.'
'Roth, S.A.'

_publ_section_title
;
 Crystal structures of some niobium and tantalum oxides, part VI. The
 structure of H-Li Ta3 O8
;
_journal_name_full 'Journal of Solid State Chemistry'
_journal_page_first 255
_journal_page_last 259
_journal_volume 27
_journal_year 1979
_chemical_formula_sum 'O8 Ta3'
_chemical_name_systematic 'Li (Ta3 O8)'
_space_group_IT_number 51
_symmetry_space_group_name_Hall '-P 2a 2a'
_symmetry_space_group_name_H-M 'P m m a'
_cell_angle_alpha 90
_cell_angle_beta 90
_cell_angle_gamma 90
_cell_formula_units_Z 4
_cell_length_a 16.702
_cell_length_b 3.84
_cell_length_c 8.929
_cell_volume 572.667
_citation_journal_id_ASTM JSSCBI
_cod_data_source_file Fallon_JSSCBI_1979_553.cif
_cod_data_source_block O8Ta3
_cod_original_cell_volume 572.6675
_cod_database_code 1524338

loop_
_symmetry_equiv_pos_as_xyz
x,y,z
-x+1/2,-y,z
x+1/2,-y,-z
-x,y,-z
-x,-y,-z
x-1/2,y,-z
-x-1/2,y,z
x,-y,z

loop_
_atom_site_label
_atom_site_type_symbol
_atom_site_fract_x
_atom_site_fract_y
_atom_site_fract_z
_atom_site_occupancy
_atom_site_U_iso_or_equiv
O8 O-2 0 0 0 1 0.0
O9 O-2 0.054 0.5 0.827 1 0.0
O3 O-2 0.178 0 0.882 1 0.0
Ta1 Ta+5 0.25 0 0.6872 1 0.0
O4 O-2 0.161 0 0.186 1 0.0
Ta3 Ta+5 0.0601 0 0.8113 1 0.0
O7 O-2 0.121 0.5 0.407 1 0.0
O6 O-2 0.018 0 0.343 1 0.0
O5 O-2 0.25 0.5 0.692 1 0.0
Ta4 Ta+5 0.25 0 0.054 1 0.0
O2 O-2 0.131 0 0.62 1 0.0
O1 O-2 0.25 0 0.447 1 0.0
O10 O-2 0.25 0.5 0.069 1 0.0
Ta2 Ta+5 0.1323 0 0.3927 1 0.0
